data_7153624
loop_
_publ_author_name
'Nagaradja, Elisabeth'
'Chevallier, Floris'
'Roisnel, Thierry'
'Dorcet, Vincent'
'Halauko, Yury S.'
'Ivashkevich, Oleg A.'
'Matulis, Vadim E.'
'Mongin, Florence'

_publ_section_title
;
 Deproto-metallation using a mixed lithium-zinc base and computed CH
 acidity of 1-aryl 1H-benzotriazoles and 1-aryl 1H-indazoles.
;
_journal_issue 9
_journal_name_full 'Organic &amp; biomolecular chemistry'
_journal_page_first 1475
_journal_page_last 1487
_journal_paper_doi 10.1039/c3ob42380h
_journal_volume 12
_journal_year 2014
_chemical_absolute_configuration ad
_chemical_compound_source 'synthesis as described'
_chemical_formula_moiety 'C11 H8 N2 S'
_chemical_formula_sum 'C11 H8 N2 S'
_chemical_formula_weight 200.25
_chemical_name_systematic
;
 ?
;
_space_group_IT_number 4
_symmetry_cell_setting monoclinic
_symmetry_Int_Tables_number 4
_symmetry_space_group_name_Hall 'P 2yb'
_symmetry_space_group_name_H-M 'P 1 21 1'
_atom_sites_solution_hydrogens geom
_atom_sites_solution_primary direct
_atom_sites_solution_secondary difmap
_audit_conform_dict_location ftp://ftp.iucr.org/pub/cif_core.dic
_audit_conform_dict_name cif_core.dic
_audit_conform_dict_version 2.4
_audit_creation_date 2012-10-09T18:43:56-00:00
_audit_creation_method 'WinGX routine CIF_UPDATE'
_cell_angle_alpha 90
_cell_angle_beta 105.814(3)
_cell_angle_gamma 90
_cell_formula_units_Z 2
_cell_length_a 6.4535(5)
_cell_length_b 7.2728(5)
_cell_length_c 10.4085(6)
_cell_measurement_reflns_used 1087
_cell_measurement_temperature 150(2)
_cell_measurement_theta_max 25.27
_cell_measurement_theta_min 3.28
_cell_measurement_wavelength 0.71073
_cell_volume 470.03(6)
_computing_cell_refinement 'Bruker APEX2 (Bruker, 2006)'
_computing_data_collection 'Bruker APEX2 (Bruker, 2006)'
_computing_data_reduction 'Bruker APEX2 (Bruker, 2006)'
_computing_molecular_graphics 'Ortep-3 for Windows (Farrugia, 1997)'
_computing_publication_material
;
           WinGX publication routines (Farrugia, 1999),
           CRYSCAL (T. Roisnel, local program)
;
_computing_structure_refinement 'SHELXL-97 (Sheldrick, 1997)'
_computing_structure_solution 'SIR97 (Altomare et al., 1999)'
_diffrn_ambient_temperature 150(2)
_diffrn_detector 'CCD plate'
_diffrn_measured_fraction_theta_full 0.995
_diffrn_measured_fraction_theta_max 0.995
_diffrn_measurement_device_type 'APEXII, Bruker-AXS'
_diffrn_measurement_method 'CCD rotation images, thin slices'
_diffrn_radiation_monochromator graphite
_diffrn_radiation_probe x-ray
_diffrn_radiation_type MoK\a
_diffrn_radiation_wavelength 0.71073
_diffrn_reflns_av_R_equivalents 0.0296
_diffrn_reflns_av_unetI/netI 0.055
_diffrn_reflns_limit_h_max 8
_diffrn_reflns_limit_h_min -8
_diffrn_reflns_limit_k_max 9
_diffrn_reflns_limit_k_min -7
_diffrn_reflns_limit_l_max 13
_diffrn_reflns_limit_l_min -12
_diffrn_reflns_number 3017
_diffrn_reflns_theta_full 27.44
_diffrn_reflns_theta_max 27.44
_diffrn_reflns_theta_min 3.46
_exptl_absorpt_coefficient_mu 0.299
_exptl_absorpt_correction_T_max 0.982
_exptl_absorpt_correction_T_min 0.847
_exptl_absorpt_correction_type multi-scan
_exptl_absorpt_process_details
;
  [Sheldrick, G.M. (2002). SADABS Bruker AXS Inc., Madison, Wisconsin, USA]
;
_exptl_crystal_colour colourless
_exptl_crystal_density_diffrn 1.415
_exptl_crystal_density_method 'not measured'
_exptl_crystal_description board
_exptl_crystal_F_000 208
_exptl_crystal_size_max 0.53
_exptl_crystal_size_mid 0.12
_exptl_crystal_size_min 0.06
_refine_diff_density_max 0.264
_refine_diff_density_min -0.241
_refine_diff_density_rms 0.051
_refine_ls_abs_structure_details 'Flack H D (1983), Acta Cryst. A39, 876-881'
_refine_ls_abs_structure_Flack 0.15(10)
_refine_ls_extinction_method none
_refine_ls_goodness_of_fit_ref 1.03
_refine_ls_hydrogen_treatment constr
_refine_ls_matrix_type full
_refine_ls_number_parameters 127
_refine_ls_number_reflns 1885
_refine_ls_number_restraints 1
_refine_ls_restrained_S_all 1.03
_refine_ls_R_factor_all 0.0481
_refine_ls_R_factor_gt 0.0414
_refine_ls_shift/su_max 0.005
_refine_ls_shift/su_mean 0.001
_refine_ls_structure_factor_coef Fsqd
_refine_ls_weighting_details 'calc w=1/[\s^2^(Fo^2^)+(0.0342P)^2^+0.1159P] where P=(Fo^2^+2Fc^2^)/3'
_refine_ls_weighting_scheme calc
_refine_ls_wR_factor_gt 0.0857
_refine_ls_wR_factor_ref 0.0893
_reflns_number_gt 1683
_reflns_number_total 1885
_reflns_threshold_expression >2sigma(I)
_cod_data_source_file c3ob42380h.txt
_cod_data_source_block 2g
_cod_original_sg_symbol_H-M 'P 21'
_cod_database_code 7153624

loop_
_symmetry_equiv_pos_as_xyz
'x, y, z'
'-x, y+1/2, -z'

loop_
_atom_site_label
_atom_site_type_symbol
_atom_site_fract_x
_atom_site_fract_y
_atom_site_fract_z
_atom_site_U_iso_or_equiv
_atom_site_adp_type
_atom_site_occupancy
_atom_site_symmetry_multiplicity
_atom_site_calc_flag
_atom_site_refinement_flags
S1 S 0.94160(11) 0.51312(11) 0.42363(6) 0.03122(19) Uani 1 1 d .
C1 C 1.2096(4) 0.5066(5) 0.5117(2) 0.0333(6) Uani 1 1 d .
H1 H 1.2671 0.5659 0.5952 0.04 Uiso 1 1 calc R
C2 C 1.3274(4) 0.4079(4) 0.4486(3) 0.0300(6) Uani 1 1 d .
H2 H 1.4787 0.3925 0.4819 0.036 Uiso 1 1 calc R
C3 C 1.2040(4) 0.3283(4) 0.3267(2) 0.0241(6) Uani 1 1 d .
H3 H 1.262 0.2524 0.2708 0.029 Uiso 1 1 calc R
C4 C 0.9931(4) 0.3745(4) 0.3007(2) 0.0220(6) Uani 1 1 d .
N5 N 0.8275(3) 0.3293(3) 0.1866(2) 0.0225(5) Uani 1 1 d .
C6 C 0.8337(4) 0.3339(4) 0.0548(2) 0.0206(5) Uani 1 1 d .
C7 C 0.9940(4) 0.3965(4) -0.0020(3) 0.0241(6) Uani 1 1 d .
H7 H 1.1253 0.4472 0.0509 0.029 Uiso 1 1 calc R
C8 C 0.9513(5) 0.3806(4) -0.1379(3) 0.0313(7) Uani 1 1 d .
H8 H 1.0564 0.4209 -0.1802 0.038 Uiso 1 1 calc R
C9 C 0.7563(5) 0.3065(4) -0.2171(3) 0.0342(7) Uani 1 1 d .
H9 H 0.7337 0.2966 -0.3109 0.041 Uiso 1 1 calc R
C10 C 0.5992(5) 0.2486(4) -0.1608(3) 0.0325(7) Uani 1 1 d .
H10 H 0.4673 0.2006 -0.2148 0.039 Uiso 1 1 calc R
C11 C 0.6370(4) 0.2617(4) -0.0211(3) 0.0250(6) Uani 1 1 d .
C12 C 0.5231(4) 0.2179(4) 0.0743(3) 0.0279(6) Uani 1 1 d .
H12 H 0.3827 0.1662 0.0521 0.033 Uiso 1 1 calc R
N13 N 0.6359(3) 0.2579(3) 0.1977(2) 0.0267(5) Uani 1 1 d .

loop_
_atom_site_aniso_label
_atom_site_aniso_U_11
_atom_site_aniso_U_22
_atom_site_aniso_U_33
_atom_site_aniso_U_23
_atom_site_aniso_U_13
_atom_site_aniso_U_12
S1 0.0309(4) 0.0331(4) 0.0302(3) -0.0074(3) 0.0090(3) 0.0023(3)
C1 0.0392(16) 0.0351(17) 0.0204(12) 0.0002(15) -0.0007(10) -0.0093(17)
C2 0.0227(14) 0.0365(18) 0.0261(13) 0.0052(13) -0.0013(11) -0.0047(12)
C3 0.0201(13) 0.0292(15) 0.0222(12) 0.0002(12) 0.0046(10) 0.0031(11)
C4 0.0239(13) 0.0217(15) 0.0200(12) -0.0019(10) 0.0055(10) -0.0045(11)
N5 0.0188(11) 0.0243(12) 0.0238(10) -0.0014(10) 0.0049(8) -0.0031(9)
C6 0.0187(12) 0.0178(13) 0.0231(12) -0.0020(11) 0.0017(9) 0.0043(10)
C7 0.0245(13) 0.0202(14) 0.0263(13) 0.0035(11) 0.0045(11) 0.0011(11)
C8 0.0379(17) 0.0275(17) 0.0292(14) 0.0042(13) 0.0102(12) 0.0040(13)
C9 0.0465(19) 0.0304(18) 0.0206(13) -0.0019(12) 0.0005(13) 0.0101(14)
C10 0.0291(15) 0.0278(17) 0.0307(15) -0.0070(12) -0.0087(11) 0.0066(12)
C11 0.0235(14) 0.0165(13) 0.0303(14) -0.0012(11) -0.0006(11) 0.0032(11)
C12 0.0124(12) 0.0249(16) 0.0426(16) -0.0010(12) 0.0010(11) 0.0005(10)
N13 0.0161(11) 0.0285(13) 0.0354(13) -0.0032(10) 0.0070(9) -0.0019(9)

loop_
_atom_type_symbol
_atom_type_description
_atom_type_scat_dispersion_real
_atom_type_scat_dispersion_imag
_atom_type_scat_source
C C 0.0033 0.0016 'International Tables Vol C Tables 4.2.6.8 and 6.1.1.4'
H H 0 0 'International Tables Vol C Tables 4.2.6.8 and 6.1.1.4'
N N 0.0061 0.0033 'International Tables Vol C Tables 4.2.6.8 and 6.1.1.4'
S S 0.1246 0.1234 'International Tables Vol C Tables 4.2.6.8 and 6.1.1.4'

loop_
_geom_angle_atom_site_label_1
_geom_angle_atom_site_label_2
_geom_angle_atom_site_label_3
_geom_angle
C1 S1 C4 90.58(14)
C2 C1 S1 112.0(2)
C2 C1 H1 124
S1 C1 H1 124
C1 C2 C3 113.6(2)
C1 C2 H2 123.2
C3 C2 H2 123.2
C4 C3 C2 111.4(2)
C4 C3 H3 124.3
C2 C3 H3 124.3
C3 C4 N5 127.1(2)
C3 C4 S1 112.40(19)
N5 C4 S1 120.41(19)
N13 N5 C6 111.2(2)
N13 N5 C4 120.9(2)
C6 N5 C4 127.7(2)
N5 C6 C7 130.6(2)
N5 C6 C11 106.5(2)
C7 C6 C11 122.9(2)
C8 C7 C6 116.4(3)
C8 C7 H7 121.8
C6 C7 H7 121.8
C7 C8 C9 122.2(3)
C7 C8 H8 118.9
C9 C8 H8 118.9
C10 C9 C8 121.0(3)
C10 C9 H9 119.5
C8 C9 H9 119.5
C9 C10 C11 118.7(3)
C9 C10 H10 120.6
C11 C10 H10 120.6
C6 C11 C10 118.8(2)
C6 C11 C12 104.5(2)
C10 C11 C12 136.7(3)
N13 C12 C11 112.1(2)
N13 C12 H12 124
C11 C12 H12 124
C12 N13 N5 105.7(2)

loop_
_geom_bond_atom_site_label_1
_geom_bond_atom_site_label_2
_geom_bond_distance
S1 C1 1.724(3)
S1 C4 1.731(3)
C1 C2 1.341(4)
C1 H1 0.95
C2 C3 1.424(4)
C2 H2 0.95
C3 C4 1.355(4)
C3 H3 0.95
C4 N5 1.403(3)
N5 N13 1.374(3)
N5 C6 1.384(3)
C6 C7 1.400(4)
C6 C11 1.402(4)
C7 C8 1.371(4)
C7 H7 0.95
C8 C9 1.410(4)
C8 H8 0.95
C9 C10 1.368(4)
C9 H9 0.95
C10 C11 1.410(4)
C10 H10 0.95
C11 C12 1.423(4)
C12 N13 1.324(4)
C12 H12 0.95

loop_
_geom_torsion_atom_site_label_1
_geom_torsion_atom_site_label_2
_geom_torsion_atom_site_label_3
_geom_torsion_atom_site_label_4
_geom_torsion
C4 S1 C1 C2 1.1(3)
S1 C1 C2 C3 -1.6(4)
C1 C2 C3 C4 1.3(4)
C2 C3 C4 N5 176.3(2)
C2 C3 C4 S1 -0.4(3)
C1 S1 C4 C3 -0.4(2)
C1 S1 C4 N5 -177.4(2)
C3 C4 N5 N13 131.8(3)
S1 C4 N5 N13 -51.6(3)
C3 C4 N5 C6 -42.7(4)
S1 C4 N5 C6 133.9(2)
N13 N5 C6 C7 179.3(3)
C4 N5 C6 C7 -5.7(5)
N13 N5 C6 C11 -0.1(3)
C4 N5 C6 C11 174.9(2)
N5 C6 C7 C8 179.5(3)
C11 C6 C7 C8 -1.2(4)
C6 C7 C8 C9 0.4(4)
C7 C8 C9 C10 0.7(5)
C8 C9 C10 C11 -1.0(5)
N5 C6 C11 C10 -179.6(2)
C7 C6 C11 C10 1.0(4)
N5 C6 C11 C12 0.1(3)
C7 C6 C11 C12 -179.3(3)
C9 C10 C11 C6 0.2(4)
C9 C10 C11 C12 -179.4(3)
C6 C11 C12 N13 -0.1(3)
C10 C11 C12 N13 179.5(3)
C11 C12 N13 N5 0.1(3)
C6 N5 N13 C12 0.0(3)
C4 N5 N13 C12 -175.4(2)
